data_1503055
loop_
_publ_author_name
'Li, Hongbo'
'Grasa, Gabriela A.'
'Colacot, Thomas J.'

_publ_section_title
;
 A highly efficient, practical, and general route for the synthesis of
 (R3P)2Pd(0): structural evidence on the reduction mechanism of Pd(II) to
 Pd(0).
;
_journal_issue 15
_journal_name_full 'Organic letters'
_journal_page_first 3332
_journal_page_last 3335
_journal_paper_doi 10.1021/ol101106z
_journal_volume 12
_journal_year 2010
_chemical_formula_sum 'C18 H30 Br2 O2 Pd2'
_chemical_formula_weight 651.04
_chemical_name_systematic
;
 ?
;
_space_group_IT_number 14
_symmetry_cell_setting monoclinic
_symmetry_space_group_name_Hall '-P 2ybc'
_symmetry_space_group_name_H-M 'P 1 21/c 1'
_atom_sites_solution_hydrogens geom
_atom_sites_solution_primary direct
_atom_sites_solution_secondary difmap
_audit_creation_method SHELXL-97
_cell_angle_alpha 90.00
_cell_angle_beta 104.263(2)
_cell_angle_gamma 90.00
_cell_formula_units_Z 2
_cell_length_a 10.5941(16)
_cell_length_b 6.5221(9)
_cell_length_c 15.431(2)
_cell_measurement_reflns_used 996
_cell_measurement_temperature 170(2)
_cell_measurement_theta_max 28.05
_cell_measurement_theta_min 2.72
_cell_volume 1033.4(3)
_computing_cell_refinement 'SAINT (Bruker, 2002)'
_computing_data_collection 'SMART (Bruker, 2002)'
_computing_data_reduction SAINT
_computing_molecular_graphics 'SHELXTL (Sheldrick, 2001)'
_computing_publication_material 'SHELXTL (Sheldrick, 2001)'
_computing_structure_refinement 'SHELXL-97 (Sheldrick, 1997)'
_computing_structure_solution 'SHELXS-97 (Sheldrick, 1990)'
_diffrn_ambient_temperature 170(2)
_diffrn_detector_area_resol_mean 836.6
_diffrn_measured_fraction_theta_full 1.000
_diffrn_measured_fraction_theta_max 0.998
_diffrn_measurement_device_type 'Bruker AXS APEX diffractometer'
_diffrn_measurement_method \w
_diffrn_radiation_monochromator graphite
_diffrn_radiation_source 'fine-focus sealed tube'
_diffrn_radiation_type MoK\a
_diffrn_radiation_wavelength 0.71073
_diffrn_reflns_av_R_equivalents 0.0451
_diffrn_reflns_av_sigmaI/netI 0.0314
_diffrn_reflns_limit_h_max 14
_diffrn_reflns_limit_h_min -14
_diffrn_reflns_limit_k_max 8
_diffrn_reflns_limit_k_min -8
_diffrn_reflns_limit_l_max 20
_diffrn_reflns_limit_l_min -20
_diffrn_reflns_number 13574
_diffrn_reflns_theta_full 25.00
_diffrn_reflns_theta_max 28.30
_diffrn_reflns_theta_min 1.98
_diffrn_standards_decay_% 1
_diffrn_standards_interval_count 0
_diffrn_standards_interval_time 0
_diffrn_standards_number 0
_exptl_absorpt_coefficient_mu 5.615
_exptl_absorpt_correction_T_max 0.8496
_exptl_absorpt_correction_T_min 0.4765
_exptl_absorpt_correction_type multi-scan
_exptl_absorpt_process_details 'SADABS (Sheldrick, 2003)'
_exptl_crystal_colour yellow
_exptl_crystal_density_diffrn 2.092
_exptl_crystal_density_method 'not measured'
_exptl_crystal_description plate
_exptl_crystal_F_000 632
_exptl_crystal_size_max 0.16
_exptl_crystal_size_mid 0.10
_exptl_crystal_size_min 0.03
_refine_diff_density_max 2.288
_refine_diff_density_min -0.633
_refine_diff_density_rms 0.156
_refine_ls_extinction_method none
_refine_ls_goodness_of_fit_ref 1.039
_refine_ls_hydrogen_treatment constr
_refine_ls_matrix_type full
_refine_ls_number_parameters 110
_refine_ls_number_reflns 2571
_refine_ls_number_restraints 0
_refine_ls_restrained_S_all 1.039
_refine_ls_R_factor_all 0.0502
_refine_ls_R_factor_gt 0.0447
_refine_ls_shift/su_max 0.001
_refine_ls_shift/su_mean 0.000
_refine_ls_structure_factor_coef Fsqd
_refine_ls_weighting_details 'calc w=1/[\s^2^(Fo^2^)+(0.0650P)^2^+5.2309P] where P=(Fo^2^+2Fc^2^)/3'
_refine_ls_weighting_scheme calc
_refine_ls_wR_factor_gt 0.1192
_refine_ls_wR_factor_ref 0.1240
_reflns_number_gt 2317
_reflns_number_total 2571
_reflns_threshold_expression >2sigma(I)
_cod_data_source_file ol101106z_si_002.cif
_cod_data_source_block jmca009
_cod_depositor_comments
;
The following automatic conversions were performed:

'_symmetry_cell_setting' value 'Monoclinic' changed to 'monoclinic'
according to /home/saulius/struct/CIF-dictionaries/cif_core.dic
dictionary named 'cif_core.dic' version 2.4.2 from 2011-04-26.

Automatic conversion script
Id: cif_fix_values 1715 2011-07-08 13:25:40Z adriana 
;
_cod_original_sg_symbol_H-M P2(1)/c
_cod_database_code 1503055

loop_
_symmetry_equiv_pos_as_xyz
'x, y, z'
'-x, y+1/2, -z+1/2'
'-x, -y, -z'
'x, -y-1/2, z-1/2'

loop_
_atom_site_label
_atom_site_type_symbol
_atom_site_fract_x
_atom_site_fract_y
_atom_site_fract_z
_atom_site_U_iso_or_equiv
_atom_site_adp_type
_atom_site_occupancy
_atom_site_symmetry_multiplicity
_atom_site_calc_flag
_atom_site_refinement_flags
Pd Pd 0.89510(4) 0.18146(7) 0.42386(3) 0.02913(15) Uani 1 1 d .
Br Br 1.12048(5) -0.00504(9) 0.43650(4) 0.03127(17) Uani 1 1 d .
O1 O 0.4918(5) 0.3188(9) 0.3533(4) 0.0555(14) Uani 1 1 d .
C1 C 0.9142(6) 0.4171(10) 0.3286(4) 0.0384(14) Uani 1 1 d .
H1A H 1.0064 0.4545 0.3307 0.046 Uiso 1 1 calc R
C2 C 0.8736(6) 0.2384(10) 0.2833(4) 0.0349(12) Uani 1 1 d .
H2A H 0.9445 0.1725 0.2606 0.042 Uiso 1 1 calc R
C3 C 0.7399(7) 0.1821(11) 0.2272(4) 0.0413(14) Uani 1 1 d .
H3A H 0.7359 0.2221 0.1647 0.050 Uiso 1 1 calc R
H3B H 0.7322 0.0309 0.2282 0.050 Uiso 1 1 calc R
C4 C 0.6225(7) 0.2701(11) 0.2514(5) 0.0441(15) Uani 1 1 d .
H4A H 0.5436 0.2103 0.2112 0.053 Uiso 1 1 calc R
H4B H 0.6205 0.4197 0.2402 0.053 Uiso 1 1 calc R
C5 C 0.6163(6) 0.2338(10) 0.3478(5) 0.0411(14) Uani 1 1 d .
H5A H 0.6175 0.0831 0.3599 0.049 Uiso 1 1 calc R
C6 C 0.7235(6) 0.3371(10) 0.4170(5) 0.0395(14) Uani 1 1 d .
H6A H 0.7020 0.3240 0.4763 0.047 Uiso 1 1 calc R
C7 C 0.7479(7) 0.5646(11) 0.4018(6) 0.0508(18) Uani 1 1 d .
H7A H 0.6631 0.6349 0.3807 0.061 Uiso 1 1 calc R
H7B H 0.7933 0.6272 0.4595 0.061 Uiso 1 1 calc R
C8 C 0.8282(8) 0.5998(10) 0.3347(6) 0.0536(19) Uani 1 1 d .
H8A H 0.7693 0.6263 0.2752 0.064 Uiso 1 1 calc R
H8B H 0.8834 0.7227 0.3523 0.064 Uiso 1 1 calc R
C9 C 0.4461(8) 0.2417(16) 0.4260(6) 0.062(2) Uani 1 1 d .
H9A H 0.3545 0.2800 0.4183 0.093 Uiso 1 1 calc R
H9B H 0.4981 0.2999 0.4821 0.093 Uiso 1 1 calc R
H9C H 0.4541 0.0920 0.4280 0.093 Uiso 1 1 calc R

loop_
_atom_site_aniso_label
_atom_site_aniso_U_11
_atom_site_aniso_U_22
_atom_site_aniso_U_33
_atom_site_aniso_U_23
_atom_site_aniso_U_13
_atom_site_aniso_U_12
Pd 0.0241(2) 0.0357(3) 0.0277(2) 0.00400(17) 0.00646(16) 0.00132(16)
Br 0.0271(3) 0.0387(3) 0.0300(3) 0.0043(2) 0.0108(2) 0.0033(2)
O1 0.035(2) 0.064(4) 0.068(4) 0.027(3) 0.014(2) 0.012(2)
C1 0.030(3) 0.041(3) 0.043(3) 0.008(3) 0.007(2) -0.012(2)
C2 0.036(3) 0.041(3) 0.029(3) 0.004(2) 0.012(2) 0.000(2)
C3 0.046(4) 0.044(4) 0.031(3) 0.004(3) 0.005(3) -0.006(3)
C4 0.042(4) 0.042(4) 0.045(4) 0.001(3) 0.004(3) -0.008(3)
C5 0.038(3) 0.037(3) 0.047(4) 0.006(3) 0.009(3) -0.003(3)
C6 0.038(3) 0.041(3) 0.040(3) 0.001(3) 0.010(3) -0.003(3)
C7 0.049(4) 0.030(3) 0.074(5) -0.013(3) 0.015(4) -0.001(3)
C8 0.056(4) 0.025(3) 0.078(5) 0.005(3) 0.012(4) -0.012(3)
C9 0.038(4) 0.079(6) 0.076(6) 0.027(5) 0.028(4) 0.008(4)

loop_
_atom_type_symbol
_atom_type_description
_atom_type_scat_dispersion_real
_atom_type_scat_dispersion_imag
_atom_type_scat_source
C C 0.0033 0.0016 'International Tables Vol C Tables 4.2.6.8 and 6.1.1.4'
H H 0.0000 0.0000 'International Tables Vol C Tables 4.2.6.8 and 6.1.1.4'
O O 0.0106 0.0060 'International Tables Vol C Tables 4.2.6.8 and 6.1.1.4'
Br Br -0.2901 2.4595 'International Tables Vol C Tables 4.2.6.8 and 6.1.1.4'
Pd Pd -0.9988 1.0072 'International Tables Vol C Tables 4.2.6.8 and 6.1.1.4'

loop_
_geom_angle_atom_site_label_1
_geom_angle_atom_site_label_2
_geom_angle_atom_site_label_3
_geom_angle
_geom_angle_site_symmetry_1
_geom_angle_site_symmetry_3
C6 Pd C2 89.5(3) . .
C6 Pd C1 81.1(3) . .
C2 Pd C1 37.0(2) . .
C6 Pd Br 91.51(19) . 3_756
C2 Pd Br 159.91(18) . 3_756
C1 Pd Br 162.33(19) . 3_756
C6 Pd Br 177.60(19) . .
C2 Pd Br 91.31(17) . .
C1 Pd Br 98.20(18) . .
Br Pd Br 88.55(2) 3_756 .
Pd Br Pd 91.45(2) 3_756 .
C9 O1 C5 113.7(5) . .
C2 C1 C8 125.6(6) . .
C2 C1 Pd 71.0(4) . .
C8 C1 Pd 110.9(5) . .
C1 C2 C3 129.0(6) . .
C1 C2 Pd 72.0(4) . .
C3 C2 Pd 112.7(4) . .
C4 C3 C2 118.9(6) . .
C3 C4 C5 114.9(6) . .
O1 C5 C6 108.9(6) . .
O1 C5 C4 104.8(6) . .
C6 C5 C4 114.5(6) . .
C5 C6 C7 116.7(6) . .
C5 C6 Pd 108.4(5) . .
C7 C6 Pd 107.7(5) . .
C8 C7 C6 113.4(6) . .
C1 C8 C7 111.8(6) . .

loop_
_geom_bond_atom_site_label_1
_geom_bond_atom_site_label_2
_geom_bond_distance
_geom_bond_site_symmetry_2
Pd C6 2.062(7) .
Pd C2 2.157(6) .
Pd C1 2.171(6) .
Pd Br 2.4839(7) 3_756
Pd Br 2.6437(7) .
Br Pd 2.4839(7) 3_756
O1 C9 1.420(9) .
O1 C5 1.452(8) .
C1 C2 1.373(9) .
C1 C8 1.517(10) .
C2 C3 1.512(9) .
C3 C4 1.498(10) .
C4 C5 1.524(10) .
C5 C6 1.512(9) .
C6 C7 1.535(9) .
C7 C8 1.510(11) .

loop_
_geom_torsion_atom_site_label_1
_geom_torsion_atom_site_label_2
_geom_torsion_atom_site_label_3
_geom_torsion_atom_site_label_4
_geom_torsion
_geom_torsion_site_symmetry_1
_geom_torsion_site_symmetry_4
C6 Pd Br Pd 92(5) . 3_756
C2 Pd Br Pd -159.90(18) . 3_756
C1 Pd Br Pd 163.61(18) . 3_756
Br Pd Br Pd 0.0 3_756 3_756
C6 Pd C1 C2 -101.1(4) . .
Br Pd C1 C2 -167.2(4) 3_756 .
Br Pd C1 C2 81.2(4) . .
C6 Pd C1 C8 20.7(5) . .
C2 Pd C1 C8 121.8(6) . .
Br Pd C1 C8 -45.4(8) 3_756 .
Br Pd C1 C8 -157.0(4) . .
C8 C1 C2 C3 2.5(11) . .
Pd C1 C2 C3 105.0(6) . .
C8 C1 C2 Pd -102.5(7) . .
C6 Pd C2 C1 75.8(4) . .
Br Pd C2 C1 168.7(4) 3_756 .
Br Pd C2 C1 -101.9(4) . .
C6 Pd C2 C3 -49.7(5) . .
C1 Pd C2 C3 -125.5(7) . .
Br Pd C2 C3 43.2(8) 3_756 .
Br Pd C2 C3 132.5(5) . .
C1 C2 C3 C4 -31.3(10) . .
Pd C2 C3 C4 53.4(7) . .
C2 C3 C4 C5 -54.2(8) . .
C9 O1 C5 C6 -77.5(8) . .
C9 O1 C5 C4 159.5(7) . .
C3 C4 C5 O1 -176.1(6) . .
C3 C4 C5 C6 64.6(8) . .
O1 C5 C6 C7 -68.1(7) . .
C4 C5 C6 C7 48.8(8) . .
O1 C5 C6 Pd 170.2(4) . .
C4 C5 C6 Pd -72.9(6) . .
C2 Pd C6 C5 57.8(5) . .
C1 Pd C6 C5 94.0(5) . .
Br Pd C6 C5 -102.1(4) 3_756 .
Br Pd C6 C5 166(4) . .
C2 Pd C6 C7 -69.3(5) . .
C1 Pd C6 C7 -33.1(5) . .
Br Pd C6 C7 130.8(5) 3_756 .
Br Pd C6 C7 39(5) . .
C5 C6 C7 C8 -80.0(8) . .
Pd C6 C7 C8 42.1(8) . .
C2 C1 C8 C7 78.2(9) . .
Pd C1 C8 C7 -2.8(8) . .
C6 C7 C8 C1 -25.2(9) . .
